data_1570032
loop_
_publ_author_name
'Barsukova, Marina'
'Sapianik, Aleksandr'
'Guillerm, Vincent'
'Shkurenko, Aleksander'
'Shaikh, Aslam C.'
'Parvatkar, Prakash'
'Bhatt, Prashant M.'
'Bonneau, Mickaele'
'Alhaji, Abdulhadi'
'Shekhah, Osama'
'Balestra, Salvador R. G.'
'Semino, Rocio'
'Maurin, Guillaume'
'Eddaoudi, Mohamed'

_publ_section_title
;
 Face-directed assembly of tailored isoreticular MOFs using centring
 structure-directing agents
;
_journal_name_full 'Nature Synthesis'
_journal_page_first 1
_journal_paper_doi 10.1038/s44160-023-00401-8
_journal_year 2023
_chemical_absolute_configuration ad
_chemical_formula_moiety '(In3 O (C24 H12 N3 O6)2 (C51 H36 N4)0.67 Br0.6 (H2 O)0.4 0.4+), 0.4(Br 1-)'
_chemical_formula_sum 'C82 H48.8 Br In3 N8.67 O13.4'
_chemical_formula_weight 1794.20
_space_group_crystal_system cubic
_space_group_IT_number 217
_space_group_name_Hall 'I -4 2 3'
_space_group_name_H-M_alt 'I -4 3 m'
_atom_sites_solution_hydrogens geom
_atom_sites_solution_primary direct
_atom_sites_solution_secondary difmap
_audit_creation_method SHELXL-2018/3
_cell_angle_alpha 90
_cell_angle_beta 90
_cell_angle_gamma 90
_cell_formula_units_Z 24
_cell_length_a 56.942(1)
_cell_length_b 56.942(1)
_cell_length_c 56.942(1)
_cell_measurement_reflns_used 9947
_cell_measurement_temperature 100.0(1)
_cell_measurement_theta_max 32.49
_cell_measurement_theta_min 2.45
_cell_volume 184628(6)
_computing_cell_refinement 'SAINT V8.38A (Bruker, 2018)'
_computing_data_collection 'APEX3 v2018.7-2 (Bruker AXS Inc., 2018)'
_computing_data_reduction 'SAINT V8.38A (Bruker, 2018)'
_computing_molecular_graphics 'DIAMOND (Crystal Impact GbR, 2009'
_computing_publication_material 'PublCIF. Westrip, S. P. (2010). J. Appl. Cryst. 43, 920-925.'
_computing_structure_refinement 'SHELXL-2018/3 (Sheldrick, 2018)'
_computing_structure_solution 'SHELXS  (Sheldrick, 2008)'
_diffrn_ambient_temperature 100.0(1)
_diffrn_detector_area_resol_mean 8.3
_diffrn_measured_fraction_theta_full 0.991
_diffrn_measured_fraction_theta_max 0.991
_diffrn_measurement_device_type 'Bruker X8 PROSPECTOR APEX2 CCD'
_diffrn_measurement_method '\f and \w scans'
_diffrn_radiation_monochromator mirrors
_diffrn_radiation_type CuK\a
_diffrn_radiation_wavelength 1.54178
_diffrn_reflns_av_R_equivalents 0.0663
_diffrn_reflns_av_unetI/netI 0.0417
_diffrn_reflns_Laue_measured_fraction_full 0.991
_diffrn_reflns_Laue_measured_fraction_max 0.991
_diffrn_reflns_limit_h_max 30
_diffrn_reflns_limit_h_min -32
_diffrn_reflns_limit_k_max 36
_diffrn_reflns_limit_k_min -26
_diffrn_reflns_limit_l_max 26
_diffrn_reflns_limit_l_min -36
_diffrn_reflns_number 41496
_diffrn_reflns_point_group_measured_fraction_full 0.994
_diffrn_reflns_point_group_measured_fraction_max 0.994
_diffrn_reflns_theta_full 29.390
_diffrn_reflns_theta_max 29.390
_diffrn_reflns_theta_min 2.904
_diffrn_source 'Incoatec I\ms'
_exptl_absorpt_coefficient_mu 2.077
_exptl_absorpt_correction_T_max 0.0894
_exptl_absorpt_correction_T_min 0.0423
_exptl_absorpt_correction_type multi-scan
_exptl_absorpt_process_details
;
SADABS-2016/2 (Bruker,2016/2) was used for absorption correction.
wR2(int) was 0.0929 before and 0.0720 after correction.
The Ratio of minimum to maximum transmission is 0.4732.
The \l/2 correction factor is Not present.
;
_exptl_crystal_colour yellow
_exptl_crystal_density_diffrn 0.387
_exptl_crystal_description 'rhombic dodecahedron'
_exptl_crystal_F_000 21376
_exptl_crystal_size_max 0.125
_exptl_crystal_size_mid 0.070
_exptl_crystal_size_min 0.040
_refine_diff_density_max 0.199
_refine_diff_density_min -0.191
_refine_diff_density_rms 0.026
_refine_ls_abs_structure_details
;
 Refined as an inversion twin.
;
_refine_ls_abs_structure_Flack 0.50(3)
_refine_ls_extinction_coef .
_refine_ls_extinction_method none
_refine_ls_goodness_of_fit_ref 1.013
_refine_ls_hydrogen_treatment constr
_refine_ls_matrix_type full
_refine_ls_number_parameters 553
_refine_ls_number_reflns 4516
_refine_ls_number_restraints 630
_refine_ls_restrained_S_all 1.007
_refine_ls_R_factor_all 0.0887
_refine_ls_R_factor_gt 0.0640
_refine_ls_shift/su_max 0.000
_refine_ls_shift/su_mean 0.000
_refine_ls_structure_factor_coef Fsqd
_refine_ls_weighting_details 'w=1/[\s^2^(Fo^2^)+(0.1296P)^2^+604.5647P] where P=(Fo^2^+2Fc^2^)/3'
_refine_ls_weighting_scheme calc
_refine_ls_wR_factor_gt 0.1716
_refine_ls_wR_factor_ref 0.1997
_reflns_Friedel_coverage 0.888
_reflns_Friedel_fraction_full 0.996
_reflns_Friedel_fraction_max 0.996
_reflns_number_gt 3347
_reflns_number_total 4516
_reflns_threshold_expression 'I > 2\s(I)'
_cod_data_source_file 44160_2023_401_MOESM12_ESM.cif
_cod_data_source_block In-sod-ZMOF-307
_cod_original_cell_volume 184630(10)
_cod_original_formula_sum 'C82 H48.80 Br In3 N8.67 O13.40'
_cod_database_code 1570032
_shelx_shelxl_version_number 2018/3
_shelx_space_group_comment
;
The symmetry employed for this shelxl refinement is uniquely defined
by the following loop, which should always be used as a source of
symmetry information in preference to the above space-group names.
They are only intended as comments.
;
_shelx_estimated_absorpt_t_min 0.781
_shelx_estimated_absorpt_t_max 0.922

loop_
_space_group_symop_operation_xyz
'x, y, z'
'y, -x, -z'
'-x, -y, z'
'-y, x, -z'
'-x, z, -y'
'x, -y, -z'
'-x, -z, y'
'-z, -y, x'
'-x, y, -z'
'z, -y, -x'
'z, x, y'
'y, z, x'
'-y, -z, x'
'z, -x, -y'
'-y, z, -x'
'-z, -x, y'
'-z, x, -y'
'y, -z, -x'
'-y, -x, z'
'y, x, z'
'x, -z, -y'
'x, z, y'
'-z, y, -x'
'z, y, x'
'x+1/2, y+1/2, z+1/2'
'y+1/2, -x+1/2, -z+1/2'
'-x+1/2, -y+1/2, z+1/2'
'-y+1/2, x+1/2, -z+1/2'
'-x+1/2, z+1/2, -y+1/2'
'x+1/2, -y+1/2, -z+1/2'
'-x+1/2, -z+1/2, y+1/2'
'-z+1/2, -y+1/2, x+1/2'
'-x+1/2, y+1/2, -z+1/2'
'z+1/2, -y+1/2, -x+1/2'
'z+1/2, x+1/2, y+1/2'
'y+1/2, z+1/2, x+1/2'
'-y+1/2, -z+1/2, x+1/2'
'z+1/2, -x+1/2, -y+1/2'
'-y+1/2, z+1/2, -x+1/2'
'-z+1/2, -x+1/2, y+1/2'
'-z+1/2, x+1/2, -y+1/2'
'y+1/2, -z+1/2, -x+1/2'
'-y+1/2, -x+1/2, z+1/2'
'y+1/2, x+1/2, z+1/2'
'x+1/2, -z+1/2, -y+1/2'
'x+1/2, z+1/2, y+1/2'
'-z+1/2, y+1/2, -x+1/2'
'z+1/2, y+1/2, x+1/2'

loop_
_atom_site_label
_atom_site_type_symbol
_atom_site_fract_x
_atom_site_fract_y
_atom_site_fract_z
_atom_site_U_iso_or_equiv
_atom_site_adp_type
_atom_site_occupancy
_atom_site_site_symmetry_order
_atom_site_calc_flag
_atom_site_refinement_flags_posn
_atom_site_refinement_flags_adp
_atom_site_refinement_flags_occupancy
_atom_site_disorder_assembly
_atom_site_disorder_group
In1 In 0.15475(8) 0.15475(8) 0.53354(10) 0.256(3) Uani 1 2 d DS T P . .
In2 In 0.15483(9) 0.15483(9) 0.47227(10) 0.245(3) Uani 1 2 d DS T P . .
In3 In 0.11700(9) 0.11700(9) 0.50342(12) 0.255(3) Uani 1 2 d DS T P . .
O1U3 O 0.1410(8) 0.1410(8) 0.4998(15) 0.34(2) Uani 1 2 d S TU P A .
Br Br 0.0858(2) 0.0858(2) 0.5030(4) 0.351(9) Uani 0.6 2 d DS T P A 1
O1W O 0.090(3) 0.090(3) 0.5027(11) 0.351(9) Uani 0.4 2 d DS T P A 2
O1A O 0.1919(4) 0.1557(5) 0.5207(4) 0.227(9) Uani 1 1 d D U . . .
O2A O 0.1916(4) 0.1530(5) 0.4808(4) 0.242(9) Uani 1 1 d D U . . .
O3A O 0.3394(4) 0.0529(5) 0.3780(4) 0.241(10) Uani 1 1 d D U . . .
O4A O 0.3665(4) 0.0314(4) 0.3983(5) 0.240(10) Uani 1 1 d D U . . .
O5A O 0.3646(4) 0.0198(4) 0.5952(5) 0.250(10) Uani 1 1 d D U . . .
O6A O 0.3411(4) 0.0415(4) 0.6217(4) 0.203(9) Uani 1 1 d D U . . .
C1A C 0.2924(3) 0.1103(3) 0.5030(5) 0.237(8) Uani 1 1 d D U . . .
N1A N 0.3013(4) 0.1033(4) 0.4829(5) 0.237(9) Uani 1 1 d D U . . .
C2A C 0.3205(4) 0.0900(4) 0.4816(4) 0.234(8) Uani 1 1 d D U . . .
N2A N 0.3301(4) 0.0848(4) 0.5022(4) 0.236(8) Uani 1 1 d D U . . .
C3A C 0.3197(4) 0.0897(4) 0.5225(4) 0.238(8) Uani 1 1 d D U . . .
N3A N 0.3028(4) 0.1055(5) 0.5232(4) 0.240(8) Uani 1 1 d D U . . .
C4A C 0.2697(3) 0.1231(3) 0.5024(4) 0.228(8) Uani 1 1 d DG U . . .
C5A C 0.2602(4) 0.1327(4) 0.5227(4) 0.220(9) Uani 1 1 d DG U . B 1
H5A H 0.268894 0.132463 0.536904 0.265 Uiso 1 1 calc R U . B 1
C6A C 0.2380(4) 0.1428(4) 0.5221(4) 0.225(9) Uani 1 1 d DG U . B 1
H6A H 0.231475 0.149425 0.535955 0.270 Uiso 1 1 calc R U . B 1
C7A C 0.2253(3) 0.1432(3) 0.5012(4) 0.229(8) Uani 1 1 d DG U . B .
C8A C 0.2348(4) 0.1335(4) 0.4810(4) 0.223(9) Uani 1 1 d DG U . B 1
H8A H 0.226150 0.133805 0.466717 0.267 Uiso 1 1 calc R U . B 1
C9A C 0.2571(4) 0.1235(4) 0.4815(4) 0.228(9) Uani 1 1 d DG U . B 1
H9A H 0.263569 0.116843 0.467666 0.274 Uiso 1 1 calc R U . B 1
C10A C 0.2004(4) 0.1520(3) 0.5009(5) 0.229(8) Uani 1 1 d D U . . .
C11A C 0.3299(4) 0.0816(4) 0.4585(4) 0.235(9) Uani 1 1 d DG U . . .
C12A C 0.3164(3) 0.0837(4) 0.4382(4) 0.236(10) Uani 1 1 d DG U . C 2
H12A H 0.302223 0.092453 0.438519 0.283 Uiso 1 1 calc R U . C 2
C13A C 0.3238(4) 0.0730(4) 0.4176(4) 0.230(10) Uani 1 1 d DG U . C 2
H13A H 0.314561 0.074376 0.403739 0.276 Uiso 1 1 calc R U . C 2
C14A C 0.3445(4) 0.0602(4) 0.4172(4) 0.235(9) Uani 1 1 d DG U . C .
C15A C 0.3580(3) 0.0581(4) 0.4375(4) 0.235(10) Uani 1 1 d DG U . C 2
H15A H 0.372198 0.049364 0.437185 0.283 Uiso 1 1 calc R U . C 2
C16A C 0.3507(4) 0.0688(4) 0.4581(4) 0.239(10) Uani 1 1 d DG U . C 2
H16A H 0.359860 0.067441 0.471966 0.287 Uiso 1 1 calc R U . C 2
C17A C 0.3510(4) 0.0467(4) 0.3955(4) 0.236(9) Uani 1 1 d D U . . .
C18A C 0.3271(4) 0.0768(4) 0.5440(4) 0.243(9) Uani 1 1 d DG U . . .
C19A C 0.3461(4) 0.0616(4) 0.5418(3) 0.246(10) Uani 1 1 d DG U . . .
H19A H 0.354007 0.060153 0.527182 0.295 Uiso 1 1 calc R U . . .
C20A C 0.3534(3) 0.0483(4) 0.5610(4) 0.246(10) Uani 1 1 d DG U . . .
H20A H 0.366327 0.037909 0.559465 0.296 Uiso 1 1 calc R U . . .
C21A C 0.3418(4) 0.0504(4) 0.5823(4) 0.238(9) Uani 1 1 d DG U . . .
C22A C 0.3229(4) 0.0656(4) 0.5845(4) 0.237(10) Uani 1 1 d DG U . . .
H22A H 0.314922 0.067039 0.599154 0.284 Uiso 1 1 calc R U . . .
C23A C 0.3155(3) 0.0789(4) 0.5654(4) 0.244(10) Uani 1 1 d DG U . . .
H23A H 0.302602 0.089283 0.566871 0.293 Uiso 1 1 calc R U . . .
C24A C 0.3499(4) 0.0353(4) 0.6025(4) 0.229(9) Uani 1 1 d D U . . .
N1C N 0.1726(4) 0.1726(4) 0.5646(5) 0.31(2) Uani 1 2 d DS TU P . .
C1C C 0.1928(3) 0.1640(3) 0.5731(4) 0.32(2) Uani 1 1 d D U . . .
H1C H 0.198706 0.149676 0.566912 0.383 Uiso 1 1 calc R U . . .
C2C C 0.2053(4) 0.1755(3) 0.5906(4) 0.309(18) Uani 1 1 d D U . . .
H2C H 0.219332 0.168941 0.596765 0.371 Uiso 1 1 calc R U . . .
C3C C 0.1967(2) 0.1967(2) 0.5990(4) 0.36(2) Uani 1 2 d DS TU P D .
C4C C 0.2103(2) 0.2103(2) 0.6169(4) 0.37(2) Uani 1 2 d DS TU P . .
C5C C 0.2239(4) 0.1992(3) 0.6339(4) 0.39(2) Uani 0.5 1 d D U P D -1
H5C H 0.223725 0.182534 0.635338 0.473 Uiso 0.5 1 calc R U P D -1
C6C C 0.2377(5) 0.2130(3) 0.6488(5) 0.41(2) Uani 0.5 1 d D U P D -1
H6C H 0.247392 0.205734 0.660303 0.494 Uiso 0.5 1 calc R U P D -1
C7C C 0.2373(2) 0.2373(2) 0.6468(3) 0.42(2) Uani 1 2 d DS TU P . .
C8C C 0.2240(6) 0.2485(3) 0.6294(5) 0.40(2) Uani 0.5 1 d D U P D -1
H8C H 0.224084 0.265094 0.628032 0.485 Uiso 0.5 1 calc R U P D -1
C9C C 0.2108(6) 0.2348(3) 0.6142(5) 0.39(2) Uani 0.5 1 d D U P D -1
H9C H 0.202054 0.241970 0.602007 0.468 Uiso 0.5 1 calc R U P D -1
C10C C 0.2524(2) 0.2524(2) 0.6622(3) 0.43(2) Uani 1 2 d DS TU P D .
C11C C 0.2750(3) 0.2583(5) 0.6550(4) 0.44(3) Uani 0.5 1 d D U P D -1
H11C H 0.280905 0.252776 0.640401 0.523 Uiso 0.5 1 calc R U P D -1
C12C C 0.2888(4) 0.2725(6) 0.6693(4) 0.44(3) Uani 0.5 1 d D U P D -1
H12C H 0.304143 0.276934 0.664434 0.526 Uiso 0.5 1 calc R U P D -1
C13C C 0.2801(3) 0.2801(3) 0.6908(3) 0.44(3) Uani 1 2 d DS TU P . .
C14C C 0.2573(4) 0.2746(6) 0.6977(5) 0.44(3) Uani 0.5 1 d D U P D -1
H14C H 0.251159 0.280669 0.711947 0.525 Uiso 0.5 1 calc R U P D -1
C15C C 0.2436(4) 0.2602(6) 0.6835(4) 0.43(3) Uani 0.5 1 d D U P D -1
H15C H 0.228287 0.255674 0.688451 0.517 Uiso 0.5 1 calc R U P D -1
N2C N 0.2942(3) 0.2942(3) 0.7058(3) 0.44(3) Uani 1 6 d DS TU P . .
N1D N 0.1662(4) 0.1662(4) 0.4381(5) 0.29(2) Uani 1 2 d DS TU P . .
C1D C 0.1845(3) 0.1558(3) 0.4277(4) 0.287(18) Uani 1 1 d D U . . .
H1D H 0.192129 0.143106 0.435437 0.344 Uiso 1 1 calc R U . . .
C2D C 0.1928(4) 0.1630(3) 0.4058(4) 0.316(18) Uani 1 1 d D U . . .
H2D H 0.205380 0.154986 0.398406 0.379 Uiso 1 1 calc R U . . .
C3D C 0.1821(3) 0.1821(3) 0.3951(3) 0.34(2) Uani 1 2 d DS TU P E .
C4D C 0.1917(3) 0.1917(3) 0.3726(3) 0.36(2) Uani 1 2 d DS TU P . .
C5D C 0.1779(3) 0.2050(4) 0.3575(3) 0.37(2) Uani 0.5 1 d D U P E -2
H5D H 0.161547 0.206640 0.360087 0.448 Uiso 0.5 1 calc R U P E -2
C6D C 0.1888(3) 0.2158(4) 0.3382(4) 0.39(2) Uani 0.5 1 d D U P E -2
H6D H 0.179778 0.225317 0.327836 0.468 Uiso 0.5 1 calc R U P E -2
C7D C 0.2126(3) 0.2126(3) 0.3343(3) 0.40(2) Uani 1 2 d DS TU P . .
C8D C 0.2265(3) 0.1993(6) 0.3495(4) 0.38(2) Uani 0.5 1 d D U P E -2
H8D H 0.242710 0.196980 0.346438 0.462 Uiso 0.5 1 calc R U P E -2
C9D C 0.2160(3) 0.1897(4) 0.3693(3) 0.37(2) Uani 0.5 1 d D U P E -2
H9D H 0.225336 0.181611 0.380515 0.448 Uiso 0.5 1 calc R U P E -2
C10D C 0.2247(2) 0.2247(2) 0.3143(3) 0.43(2) Uani 1 2 d DS TU P E .
C11D C 0.2353(6) 0.2115(3) 0.2966(4) 0.42(3) Uani 0.5 1 d D U P E -2
H11D H 0.234493 0.194827 0.297002 0.504 Uiso 0.5 1 calc R U P E -2
C12D C 0.2471(7) 0.2228(3) 0.2785(5) 0.42(3) Uani 0.5 1 d D U P E -2
H12D H 0.254982 0.214000 0.266761 0.501 Uiso 0.5 1 calc R U P E -2
C13D C 0.2472(3) 0.2472(3) 0.2777(4) 0.42(3) Uani 1 2 d DS TU P . .
C14D C 0.2363(7) 0.2604(3) 0.2950(5) 0.43(3) Uani 0.5 1 d D U P E -2
H14D H 0.236580 0.277111 0.294327 0.512 Uiso 0.5 1 calc R U P E -2
C15D C 0.2250(7) 0.2491(3) 0.3135(5) 0.44(3) Uani 0.5 1 d D U P E -2
H15D H 0.217503 0.257975 0.325446 0.530 Uiso 0.5 1 calc R U P E -2
N2D N 0.2591(4) 0.2591(4) 0.2591(4) 0.41(3) Uani 1 6 d DS TU P . .

loop_
_atom_site_aniso_label
_atom_site_aniso_U_11
_atom_site_aniso_U_22
_atom_site_aniso_U_33
_atom_site_aniso_U_23
_atom_site_aniso_U_13
_atom_site_aniso_U_12
In1 0.257(4) 0.257(4) 0.253(6) 0.028(4) 0.028(4) 0.109(6)
In2 0.253(4) 0.253(4) 0.228(6) 0.003(4) 0.003(4) 0.108(5)
In3 0.257(4) 0.257(4) 0.250(6) 0.013(5) 0.013(5) 0.112(6)
O1U3 0.33(2) 0.33(2) 0.38(4) 0.01(2) 0.01(2) 0.05(3)
Br 0.376(13) 0.376(13) 0.300(14) -0.009(14) -0.009(14) 0.145(16)
O1W 0.376(13) 0.376(13) 0.300(14) -0.009(14) -0.009(14) 0.145(16)
O1A 0.287(19) 0.200(16) 0.195(19) -0.04(2) 0.04(2) 0.106(16)
O2A 0.29(2) 0.228(17) 0.21(2) -0.02(2) 0.04(2) 0.116(17)
O3A 0.21(2) 0.23(2) 0.28(2) -0.054(19) 0.067(19) -0.014(16)
O4A 0.20(2) 0.21(2) 0.31(2) -0.067(19) 0.030(18) -0.023(17)
O5A 0.27(2) 0.27(2) 0.206(19) -0.036(18) -0.107(17) -0.017(18)
O6A 0.23(2) 0.215(18) 0.161(19) -0.044(16) -0.065(17) 0.027(16)
C1A 0.224(16) 0.288(15) 0.201(16) -0.037(17) 0.002(16) 0.088(13)
N1A 0.223(17) 0.284(17) 0.204(17) -0.041(18) 0.010(17) 0.072(15)
C2A 0.216(16) 0.270(16) 0.216(16) -0.044(17) 0.014(16) 0.061(14)
N2A 0.218(16) 0.278(16) 0.212(17) -0.041(18) 0.003(17) 0.067(14)
C3A 0.222(16) 0.285(16) 0.207(16) -0.033(17) -0.020(16) 0.066(14)
N3A 0.227(17) 0.289(17) 0.204(16) -0.036(18) -0.007(17) 0.083(15)
C4A 0.219(16) 0.277(16) 0.187(16) -0.035(17) 0.006(17) 0.107(14)
C5A 0.217(19) 0.267(19) 0.177(17) -0.032(18) 0.002(19) 0.109(17)
C6A 0.232(19) 0.264(18) 0.179(17) -0.031(18) 0.018(19) 0.107(17)
C7A 0.242(17) 0.255(15) 0.189(17) -0.019(18) 0.027(18) 0.111(14)
C8A 0.235(19) 0.258(18) 0.174(17) -0.019(18) 0.022(19) 0.111(17)
C9A 0.230(19) 0.272(18) 0.182(17) -0.025(18) 0.023(19) 0.110(17)
C10A 0.267(16) 0.222(14) 0.197(18) -0.02(2) 0.038(19) 0.116(13)
C11A 0.213(17) 0.253(17) 0.240(18) -0.060(17) 0.030(17) 0.038(15)
C12A 0.215(19) 0.246(19) 0.25(2) -0.054(19) 0.050(18) 0.017(17)
C13A 0.21(2) 0.24(2) 0.25(2) -0.047(19) 0.059(19) -0.002(17)
C14A 0.204(18) 0.238(18) 0.262(19) -0.055(17) 0.058(17) -0.004(15)
C15A 0.211(19) 0.245(19) 0.25(2) -0.058(19) 0.058(19) 0.014(17)
C16A 0.22(2) 0.25(2) 0.25(2) -0.061(19) 0.039(19) 0.024(17)
C17A 0.20(2) 0.224(19) 0.28(2) -0.066(17) 0.047(17) -0.017(15)
C18A 0.228(18) 0.289(18) 0.211(17) -0.024(17) -0.058(17) 0.053(15)
C19A 0.24(2) 0.28(2) 0.212(19) -0.024(19) -0.071(19) 0.054(18)
C20A 0.24(2) 0.29(2) 0.21(2) -0.033(19) -0.092(18) 0.039(17)
C21A 0.235(19) 0.277(18) 0.201(18) -0.032(17) -0.098(16) 0.020(15)
C22A 0.23(2) 0.28(2) 0.201(19) -0.027(18) -0.103(18) 0.031(17)
C23A 0.24(2) 0.29(2) 0.21(2) -0.020(19) -0.085(19) 0.042(17)
C24A 0.244(19) 0.249(18) 0.194(18) -0.031(16) -0.088(16) 0.007(15)
N1C 0.35(3) 0.35(3) 0.22(4) 0.01(3) 0.01(3) 0.10(4)
C1C 0.37(4) 0.36(3) 0.23(4) -0.01(3) 0.02(3) 0.12(4)
C2C 0.37(3) 0.36(3) 0.19(4) -0.06(3) -0.01(3) 0.13(3)
C3C 0.41(3) 0.41(3) 0.25(4) -0.06(2) -0.06(2) 0.11(4)
C4C 0.43(3) 0.43(3) 0.26(4) -0.09(2) -0.09(2) 0.10(4)
C5C 0.45(4) 0.45(4) 0.29(5) -0.11(4) -0.09(4) 0.09(4)
C6C 0.46(4) 0.46(4) 0.31(5) -0.10(4) -0.10(4) 0.09(5)
C7C 0.46(3) 0.46(3) 0.33(4) -0.10(3) -0.10(3) 0.07(4)
C8C 0.46(4) 0.45(4) 0.30(5) -0.08(4) -0.11(4) 0.08(4)
C9C 0.44(4) 0.45(4) 0.28(5) -0.08(4) -0.11(3) 0.09(5)
C10C 0.46(3) 0.46(3) 0.36(4) -0.09(3) -0.09(3) 0.07(4)
C11C 0.46(4) 0.47(4) 0.38(4) -0.08(4) -0.11(4) 0.07(5)
C12C 0.46(4) 0.46(4) 0.39(4) -0.09(4) -0.09(4) 0.07(5)
C13C 0.45(3) 0.45(3) 0.41(4) -0.08(3) -0.08(3) 0.08(4)
C14C 0.47(4) 0.46(4) 0.39(4) -0.09(4) -0.08(4) 0.08(5)
C15C 0.46(4) 0.46(4) 0.37(5) -0.09(4) -0.09(4) 0.07(5)
N2C 0.44(3) 0.44(3) 0.44(3) -0.08(4) -0.08(4) 0.08(4)
N1D 0.27(3) 0.27(3) 0.35(5) 0.09(2) 0.09(2) 0.02(4)
C1D 0.28(3) 0.26(3) 0.33(4) 0.08(3) 0.10(3) -0.01(3)
C2D 0.34(3) 0.29(3) 0.32(4) 0.07(3) 0.09(3) -0.01(3)
C3D 0.34(3) 0.34(3) 0.33(4) 0.09(2) 0.09(2) -0.01(4)
C4D 0.37(3) 0.37(3) 0.33(4) 0.11(2) 0.11(2) -0.02(4)
C5D 0.38(4) 0.40(4) 0.34(5) 0.11(3) 0.11(3) -0.02(4)
C6D 0.40(4) 0.41(4) 0.36(5) 0.12(3) 0.11(3) -0.04(4)
C7D 0.42(3) 0.42(3) 0.37(4) 0.13(2) 0.13(2) -0.04(4)
C8D 0.40(4) 0.40(4) 0.35(5) 0.13(3) 0.12(3) -0.03(4)
C9D 0.39(4) 0.38(4) 0.34(5) 0.14(3) 0.10(3) -0.02(4)
C10D 0.44(3) 0.44(3) 0.40(4) 0.10(2) 0.10(2) -0.02(4)
C11D 0.44(4) 0.44(4) 0.38(5) 0.07(4) 0.09(4) -0.02(4)
C12D 0.45(4) 0.43(4) 0.37(4) 0.07(4) 0.07(4) 0.00(4)
C13D 0.43(3) 0.43(3) 0.39(4) 0.08(3) 0.08(3) 0.03(4)
C14D 0.44(4) 0.45(4) 0.39(4) 0.11(4) 0.12(4) 0.01(4)
C15D 0.46(4) 0.45(4) 0.42(5) 0.11(4) 0.11(4) 0.00(4)
N2D 0.41(3) 0.41(3) 0.41(3) 0.07(3) 0.07(3) 0.07(3)

loop_
_atom_type_symbol
_atom_type_description
_atom_type_scat_dispersion_real
_atom_type_scat_dispersion_imag
_atom_type_scat_source
C C 0.0181 0.0091 'International Tables Vol C Tables 4.2.6.8 and 6.1.1.4'
H H 0.0000 0.0000 'International Tables Vol C Tables 4.2.6.8 and 6.1.1.4'
Br Br -0.6763 1.2805 'International Tables Vol C Tables 4.2.6.8 and 6.1.1.4'
In In 0.0822 5.0449 'International Tables Vol C Tables 4.2.6.8 and 6.1.1.4'
N N 0.0311 0.0180 'International Tables Vol C Tables 4.2.6.8 and 6.1.1.4'
O O 0.0492 0.0322 'International Tables Vol C Tables 4.2.6.8 and 6.1.1.4'

loop_
_geom_angle_atom_site_label_1
_geom_angle_atom_site_label_2
_geom_angle_atom_site_label_3
_geom_angle
_geom_angle_site_symmetry_1
_geom_angle_site_symmetry_3
O3A In1 O3A 90.3(13) 40 31
O3A In1 O1U3 100.8(15) 40 .
O3A In1 O1U3 100.8(15) 31 .
O3A In1 O1A 92.4(9) 40 20
O3A In1 O1A 164.7(10) 31 20
O1U3 In1 O1A 93.4(16) . 20
O3A In1 O1A 164.7(10) 40 .
O3A In1 O1A 92.4(9) 31 .
O1U3 In1 O1A 93.4(16) . .
O1A In1 O1A 81.2(14) 20 .
O3A In1 N1C 85.5(9) 40 .
O3A In1 N1C 85.5(9) 31 .
O1U3 In1 N1C 171(2) . .
O1A In1 N1C 79.7(10) 20 .
O1A In1 N1C 79.7(10) . .
O1U3 In2 O6A 88.9(15) . 38_455
O1U3 In2 O6A 88.9(15) . 29_545
O6A In2 O6A 93.6(13) 38_455 29_545
O1U3 In2 O2A 101.2(15) . 20
O6A In2 O2A 86.0(9) 38_455 20
O6A In2 O2A 169.8(10) 29_545 20
O1U3 In2 O2A 101.2(15) . .
O6A In2 O2A 169.8(10) 38_455 .
O6A In2 O2A 86.0(9) 29_545 .
O2A In2 O2A 92.5(15) 20 .
O1U3 In2 N1D 170(2) . .
O6A In2 N1D 84.2(9) 38_455 .
O6A In2 N1D 84.2(9) 29_545 .
O2A In2 N1D 85.7(9) 20 .
O2A In2 N1D 85.7(9) . .
O1U3 In3 O4A 93(2) . 40
O1U3 In3 O4A 93(2) . 31
O4A In3 O4A 77.6(15) 40 31
O1U3 In3 O5A 89.9(18) . 38_455
O4A In3 O5A 90.6(10) 40 38_455
O4A In3 O5A 167.9(10) 31 38_455
O1U3 In3 O5A 89.9(18) . 29_545
O4A In3 O5A 167.9(10) 40 29_545
O4A In3 O5A 90.6(10) 31 29_545
O5A In3 O5A 101.1(13) 38_455 29_545
O1U3 In3 O1W 173(3) . .
O4A In3 O1W 92.3(15) 40 .
O4A In3 O1W 92.3(15) 31 .
O5A In3 O1W 85.5(13) 38_455 .
O5A In3 O1W 85.5(13) 29_545 .
O1U3 In3 Br 173(3) . .
O4A In3 Br 91.9(9) 40 .
O4A In3 Br 91.9(9) 31 .
O5A In3 Br 85.9(9) 38_455 .
O5A In3 Br 85.9(9) 29_545 .
In2 O1U3 In3 131(4) . .
In2 O1U3 In1 115(3) . .
In3 O1U3 In1 114(4) . .
C10A O1A In1 131(2) . .
C10A O2A In2 127(2) . .
C17A O3A In1 117(2) . 29_545
C17A O4A In3 145(2) . 29_545
C24A O5A In3 125(2) . 31
C24A O6A In2 130(2) . 31
N1A C1A N3A 122(2) . .
N1A C1A C4A 117.5(17) . .
N3A C1A C4A 120.9(17) . .
C1A N1A C2A 122(2) . .
N2A C2A N1A 114(2) . .
N2A C2A C11A 124.1(17) . .
N1A C2A C11A 121.6(17) . .
C3A N2A C2A 123(2) . .
N3A C3A N2A 119(2) . .
N3A C3A C18A 121.5(18) . .
N2A C3A C18A 119.1(17) . .
C3A N3A C1A 116(2) . .
C5A C4A C9A 120.0 . .
C5A C4A C1A 120.9(12) . .
C9A C4A C1A 118.9(12) . .
C6A C5A C4A 120.0 . .
C6A C5A H5A 120.0 . .
C4A C5A H5A 120.0 . .
C5A C6A C7A 120.0 . .
C5A C6A H6A 120.0 . .
C7A C6A H6A 120.0 . .
C6A C7A C8A 120.0 . .
C6A C7A C10A 120.4(12) . .
C8A C7A C10A 119.4(12) . .
C9A C8A C7A 120.0 . .
C9A C8A H8A 120.0 . .
C7A C8A H8A 120.0 . .
C8A C9A C4A 120.0 . .
C8A C9A H9A 120.0 . .
C4A C9A H9A 120.0 . .
O1A C10A O2A 132(3) . .
O1A C10A C7A 114.5(19) . .
O2A C10A C7A 113.8(19) . .
C12A C11A C16A 120.0 . .
C12A C11A C2A 120.3(12) . .
C16A C11A C2A 119.1(12) . .
C11A C12A C13A 120.0 . .
C11A C12A H12A 120.0 . .
C13A C12A H12A 120.0 . .
C12A C13A C14A 120.0 . .
C12A C13A H13A 120.0 . .
C14A C13A H13A 120.0 . .
C15A C14A C13A 120.0 . .
C15A C14A C17A 120.3(12) . .
C13A C14A C17A 119.4(12) . .
C14A C15A C16A 120.0 . .
C14A C15A H15A 120.0 . .
C16A C15A H15A 120.0 . .
C15A C16A C11A 120.0 . .
C15A C16A H16A 120.0 . .
C11A C16A H16A 120.0 . .
O3A C17A O4A 132(3) . .
O3A C17A C14A 113(2) . .
O4A C17A C14A 115(2) . .
C19A C18A C23A 120.0 . .
C19A C18A C3A 117.1(12) . .
C23A C18A C3A 122.9(12) . .
C18A C19A C20A 120.0 . .
C18A C19A H19A 120.0 . .
C20A C19A H19A 120.0 . .
C21A C20A C19A 120.0 . .
C21A C20A H20A 120.0 . .
C19A C20A H20A 120.0 . .
C22A C21A C20A 120.0 . .
C22A C21A C24A 121.7(12) . .
C20A C21A C24A 118.3(12) . .
C21A C22A C23A 120.0 . .
C21A C22A H22A 120.0 . .
C23A C22A H22A 120.0 . .
C22A C23A C18A 120.0 . .
C22A C23A H23A 120.0 . .
C18A C23A H23A 120.0 . .
O6A C24A O5A 138(3) . .
O6A C24A C21A 112(2) . .
O5A C24A C21A 110.1(19) . .
C1C N1C C1C 120(2) 20 .
C1C N1C In1 120.0(12) 20 .
C1C N1C In1 120.0(12) . .
N1C C1C C2C 121.8(17) . .
N1C C1C H1C 119.1 . .
C2C C1C H1C 119.1 . .
C3C C2C C1C 118.5(14) . .
C3C C2C H2C 120.7 . .
C1C C2C H2C 120.7 . .
C2C C3C C2C 119.5(18) . 20
C2C C3C C4C 120.3(9) . .
C2C C3C C4C 120.3(9) 20 .
C5C C4C C9C 121.3(13) . .
C5C C4C C3C 121.6(9) . .
C9C C4C C3C 116.7(10) . .
C4C C5C C6C 118.4(14) . .
C4C C5C H5C 120.8 . .
C6C C5C H5C 120.8 . .
C7C C6C C5C 119.9(14) . .
C7C C6C H6C 120.0 . .
C5C C6C H6C 120.0 . .
C6C C7C C8C 121.5(13) . .
C6C C7C C10C 120.8(9) . .
C8C C7C C10C 117.6(9) . .
C9C C8C C7C 118.5(14) . .
C9C C8C H8C 120.7 . .
C7C C8C H8C 120.7 . .
C8C C9C C4C 120.1(14) . .
C8C C9C H9C 119.9 . .
C4C C9C H9C 119.9 . .
C15C C10C C11C 120.9(13) . .
C15C C10C C7C 119.3(8) . .
C11C C10C C7C 119.8(8) . .
C12C C11C C10C 119.5(14) . .
C12C C11C H11C 120.3 . .
C10C C11C H11C 120.3 . .
C13C C12C C11C 119.5(14) . .
C13C C12C H12C 120.3 . .
C11C C12C H12C 120.3 . .
C12C C13C C14C 121.0(12) . .
C12C C13C N2C 120.0(12) . .
C14C C13C N2C 118.9(11) . .
C13C C14C C15C 119.5(14) . .
C13C C14C H14C 120.3 . .
C15C C14C H14C 120.3 . .
C10C C15C C14C 119.6(14) . .
C10C C15C H15C 120.2 . .
C14C C15C H15C 120.2 . .
C13C N2C C13C 111.0(9) . 18_566
C13C N2C C13C 111.0(9) . 17_656
C13C N2C C13C 111.0(9) 18_566 17_656
C1D N1D C1D 120(2) 20 .
C1D N1D In2 120.1(12) 20 .
C1D N1D In2 120.1(12) . .
N1D C1D C2D 121.8(17) . .
N1D C1D H1D 119.1 . .
C2D C1D H1D 119.1 . .
C3D C2D C1D 118.5(14) . .
C3D C2D H2D 120.7 . .
C1D C2D H2D 120.7 . .
C2D C3D C2D 119.5(18) . 20
C2D C3D C4D 120.2(9) . .
C2D C3D C4D 120.2(9) 20 .
C5D C4D C9D 121.3(13) . .
C5D C4D C9D 48.1(9) . 20
C9D C4D C9D 98.5(19) . 20
C5D C4D C3D 121.5(9) . .
C9D C4D C3D 116.6(10) . .
C9D C4D C3D 116.6(10) 20 .
C4D C5D C6D 118.5(14) . .
C4D C5D H5D 120.8 . .
C6D C5D H5D 120.8 . .
C7D C6D C5D 120.0(14) . .
C7D C6D H6D 120.0 . .
C5D C6D H6D 120.0 . .
C6D C7D C8D 121.5(13) . .
C6D C7D C10D 120.8(9) . .
C8D C7D C10D 117.5(9) . .
C9D C8D C7D 118.5(14) . .
C9D C8D H8D 120.7 . .
C7D C8D H8D 120.7 . .
C8D C9D C4D 120.1(14) . .
C8D C9D H9D 120.0 . .
C4D C9D H9D 120.0 . .
C15D C10D C11D 120.9(12) . .
C15D C10D C7D 119.3(8) . .
C11D C10D C7D 119.8(8) . .
C12D C11D C10D 119.5(14) . .
C12D C11D H11D 120.3 . .
C10D C11D H11D 120.3 . .
C13D C12D C11D 119.5(14) . .
C13D C12D H12D 120.3 . .
C11D C12D H12D 120.3 . .
C12D C13D C14D 121.0(12) . .
C12D C13D N2D 120.0(11) . .
C14D C13D N2D 118.9(12) . .
C13D C14D C15D 119.5(14) . .
C13D C14D H14D 120.3 . .
C15D C14D H14D 120.3 . .
C10D C15D C14D 119.6(14) . .
C10D C15D H15D 120.2 . .
C14D C15D H15D 120.2 . .
C13D N2D C13D 118.7(6) 12 11
C13D N2D C13D 118.7(6) 12 .
C13D N2D C13D 118.7(6) 11 .

loop_
_geom_bond_atom_site_label_1
_geom_bond_atom_site_label_2
_geom_bond_distance
_geom_bond_site_symmetry_2
In1 O3A 2.19(2) 40
In1 O3A 2.19(2) 31
In1 O1U3 2.22(8) .
In1 O1A 2.24(2) 20
In1 O1A 2.24(2) .
In1 N1C 2.28(3) .
In2 O1U3 1.92(8) .
In2 O6A 2.06(2) 38_455
In2 O6A 2.06(2) 29_545
In2 O2A 2.15(2) 20
In2 O2A 2.15(2) .
In2 N1D 2.15(3) .
In3 O1U3 1.94(6) .
In3 O4A 2.05(2) 40
In3 O4A 2.05(2) 31
In3 O5A 2.10(2) 38_455
In3 O5A 2.10(2) 29_545
In3 O1W 2.2(2) .
In3 Br 2.509(19) .
O1A C10A 1.245(16) .
O2A C10A 1.255(16) .
O3A C17A 1.246(17) .
O4A C17A 1.249(17) .
O5A C24A 1.286(17) .
O6A C24A 1.250(17) .
C1A N1A 1.317(16) .
C1A N3A 1.318(16) .
C1A C4A 1.483(16) .
N1A C2A 1.330(16) .
C2A N2A 1.329(16) .
C2A C11A 1.495(17) .
N2A C3A 1.327(16) .
C3A N3A 1.318(16) .
C3A C18A 1.487(17) .
C4A C5A 1.3900 .
C4A C9A 1.3900 .
C5A C6A 1.3900 .
C5A H5A 0.9500 .
C6A C7A 1.3900 .
C6A H6A 0.9500 .
C7A C8A 1.3900 .
C7A C10A 1.502(17) .
C8A C9A 1.3900 .
C8A H8A 0.9500 .
C9A H9A 0.9500 .
C11A C12A 1.3900 .
C11A C16A 1.3900 .
C12A C13A 1.3900 .
C12A H12A 0.9500 .
C13A C14A 1.3900 .
C13A H13A 0.9500 .
C14A C15A 1.3900 .
C14A C17A 1.498(18) .
C15A C16A 1.3900 .
C15A H15A 0.9500 .
C16A H16A 0.9500 .
C18A C19A 1.3900 .
C18A C23A 1.3900 .
C19A C20A 1.3900 .
C19A H19A 0.9500 .
C20A C21A 1.3900 .
C20A H20A 0.9500 .
C21A C22A 1.3900 .
C21A C24A 1.507(18) .
C22A C23A 1.3900 .
C22A H22A 0.9500 .
C23A H23A 0.9500 .
N1C C1C 1.339(12) 20
N1C C1C 1.339(12) .
C1C C2C 1.392(12) .
C1C H1C 0.9500 .
C2C C3C 1.388(11) .
C2C H2C 0.9500 .
C3C C4C 1.496(12) .
C4C C5C 1.390(12) .
C4C C9C 1.400(11) .
C5C C6C 1.401(12) .
C5C H5C 0.9500 .
C6C C7C 1.390(11) .
C6C H6C 0.9500 .
C7C C8C 1.396(11) .
C7C C10C 1.498(12) .
C8C C9C 1.386(12) .
C8C H8C 0.9500 .
C9C H9C 0.9500 .
C10C C15C 1.389(11) .
C10C C11C 1.392(11) .
C11C C12C 1.391(12) .
C11C H11C 0.9500 .
C12C C13C 1.388(12) .
C12C H12C 0.9500 .
C13C C14C 1.390(12) .
C13C N2C 1.426(11) .
C14C C15C 1.390(12) .
C14C H14C 0.9500 .
C15C H15C 0.9500 .
N1D C1D 1.339(12) 20
N1D C1D 1.339(12) .
C1D C2D 1.392(12) .
C1D H1D 0.9500 .
C2D C3D 1.388(11) .
C2D H2D 0.9500 .
C3D C4D 1.497(12) .
C4D C5D 1.390(11) .
C4D C9D 1.401(11) .
C4D C9D 1.401(11) 20
C5D C6D 1.401(12) .
C5D H5D 0.9500 .
C6D C7D 1.390(11) .
C6D H6D 0.9500 .
C7D C8D 1.397(11) .
C7D C10D 1.498(12) .
C8D C9D 1.386(12) .
C8D H8D 0.9500 .
C9D H9D 0.9500 .
C10D C15D 1.389(11) .
C10D C11D 1.392(11) .
C11D C12D 1.391(12) .
C11D H11D 0.9500 .
C12D C13D 1.388(12) .
C12D H12D 0.9500 .
C13D C14D 1.390(12) .
C13D N2D 1.426(11) .
C14D C15D 1.390(12) .
C14D H14D 0.9500 .
C15D H15D 0.9500 .

loop_
_geom_torsion_atom_site_label_1
_geom_torsion_atom_site_label_2
_geom_torsion_atom_site_label_3
_geom_torsion_atom_site_label_4
_geom_torsion
_geom_torsion_site_symmetry_1
_geom_torsion_site_symmetry_2
_geom_torsion_site_symmetry_3
_geom_torsion_site_symmetry_4
N3A C1A N1A C2A 3.7(17) . . . .
C4A C1A N1A C2A -174.0(16) . . . .
C1A N1A C2A N2A -1.5(17) . . . .
C1A N1A C2A C11A 178.2(18) . . . .
N1A C2A N2A C3A 9(2) . . . .
C11A C2A N2A C3A -171(2) . . . .
C2A N2A C3A N3A -19(3) . . . .
C2A N2A C3A C18A 160(2) . . . .
N2A C3A N3A C1A 19(3) . . . .
C18A C3A N3A C1A -159(2) . . . .
N1A C1A N3A C3A -13(3) . . . .
C4A C1A N3A C3A 165.1(19) . . . .
N1A C1A C4A C5A -174.5(14) . . . .
N3A C1A C4A C5A 8(2) . . . .
N1A C1A C4A C9A 11.2(18) . . . .
N3A C1A C4A C9A -166.6(19) . . . .
C9A C4A C5A C6A 0.0 . . . .
C1A C4A C5A C6A -174.3(14) . . . .
C4A C5A C6A C7A 0.0 . . . .
C5A C6A C7A C8A 0.0 . . . .
C5A C6A C7A C10A 174.3(14) . . . .
C6A C7A C8A C9A 0.0 . . . .
C10A C7A C8A C9A -174.4(14) . . . .
C7A C8A C9A C4A 0.0 . . . .
C5A C4A C9A C8A 0.0 . . . .
C1A C4A C9A C8A 174.4(14) . . . .
In1 O1A C10A O2A 23(3) . . . .
In1 O1A C10A C7A -152.3(18) . . . .
In2 O2A C10A O1A -14(3) . . . .
In2 O2A C10A C7A 161.4(16) . . . .
C6A C7A C10A O1A -9(2) . . . .
C8A C7A C10A O1A 165.6(18) . . . .
C6A C7A C10A O2A 175.3(19) . . . .
C8A C7A C10A O2A -10(2) . . . .
N2A C2A C11A C12A 167.0(18) . . . .
N1A C2A C11A C12A -12.7(18) . . . .
N2A C2A C11A C16A -4(2) . . . .
N1A C2A C11A C16A 176.5(14) . . . .
C16A C11A C12A C13A 0.0 . . . .
C2A C11A C12A C13A -170.7(15) . . . .
C11A C12A C13A C14A 0.0 . . . .
C12A C13A C14A C15A 0.0 . . . .
C12A C13A C14A C17A 173.8(14) . . . .
C13A C14A C15A C16A 0.0 . . . .
C17A C14A C15A C16A -173.7(15) . . . .
C14A C15A C16A C11A 0.0 . . . .
C12A C11A C16A C15A 0.0 . . . .
C2A C11A C16A C15A 170.8(14) . . . .
In1 O3A C17A O4A 3(3) 29_545 . . .
In1 O3A C17A C14A -176.7(13) 29_545 . . .
In3 O4A C17A O3A -10(5) 29_545 . . .
In3 O4A C17A C14A 169(3) 29_545 . . .
C15A C14A C17A O3A -170.3(18) . . . .
C13A C14A C17A O3A 16(2) . . . .
C15A C14A C17A O4A 10(2) . . . .
C13A C14A C17A O4A -163.4(17) . . . .
N3A C3A C18A C19A -176.5(17) . . . .
N2A C3A C18A C19A 5(2) . . . .
N3A C3A C18A C23A 6(2) . . . .
N2A C3A C18A C23A -172.4(17) . . . .
C23A C18A C19A C20A 0.0 . . . .
C3A C18A C19A C20A -177.9(14) . . . .
C18A C19A C20A C21A 0.0 . . . .
C19A C20A C21A C22A 0.0 . . . .
C19A C20A C21A C24A 178.5(14) . . . .
C20A C21A C22A C23A 0.0 . . . .
C24A C21A C22A C23A -178.4(15) . . . .
C21A C22A C23A C18A 0.0 . . . .
C19A C18A C23A C22A 0.0 . . . .
C3A C18A C23A C22A 177.7(15) . . . .
In2 O6A C24A O5A -3(4) 31 . . .
In2 O6A C24A C21A 179.5(16) 31 . . .
In3 O5A C24A O6A -3(4) 31 . . .
In3 O5A C24A C21A 174.7(16) 31 . . .
C22A C21A C24A O6A -13(2) . . . .
C20A C21A C24A O6A 168.3(16) . . . .
C22A C21A C24A O5A 168.5(16) . . . .
C20A C21A C24A O5A -9.9(19) . . . .
C1C N1C C1C C2C 0.1(16) 20 . . .
In1 N1C C1C C2C 174(3) . . . .
N1C C1C C2C C3C -2(2) . . . .
C1C C2C C3C C2C 3(3) . . . 20
C1C C2C C3C C4C -177(2) . . . .
C2C C3C C4C C5C -33(2) . . . .
C2C C3C C4C C5C 147.2(19) 20 . . .
C2C C3C C4C C9C 140(2) . . . .
C2C C3C C4C C9C -39(2) 20 . . .
C9C C4C C5C C6C 2(2) . . . .
C3C C4C C5C C6C 174.6(12) . . . .
C4C C5C C6C C7C 1.4(14) . . . .
C5C C6C C7C C8C -3(3) . . . .
C5C C6C C7C C10C -178.6(8) . . . .
C6C C7C C8C C9C 1(5) . . . .
C10C C7C C8C C9C 177(3) . . . .
C7C C8C C9C C4C 2(5) . . . .
C5C C4C C9C C8C -3(4) . . . .
C3C C4C C9C C8C -177(3) . . . .
C6C C7C C10C C15C -90(3) . . . .
C8C C7C C10C C15C 94(3) . . . .
C6C C7C C10C C11C 90(2) . . . .
C8C C7C C10C C11C -86(3) . . . .
C15C C10C C11C C12C -1(3) . . . .
C7C C10C C11C C12C 180(2) . . . .
C10C C11C C12C C13C 1(4) . . . .
C11C C12C C13C C14C -3(4) . . . .
C11C C12C C13C N2C 179(2) . . . .
C12C C13C C14C C15C 4(4) . . . .
N2C C13C C14C C15C -178(2) . . . .
C11C C10C C15C C14C 2(4) . . . .
C7C C10C C15C C14C -179(2) . . . .
C13C C14C C15C C10C -3(5) . . . .
C12C C13C N2C C13C 151(2) . . . 18_566
C14C C13C N2C C13C -27(3) . . . 18_566
C12C C13C N2C C13C -85(3) . . . 17_656
C14C C13C N2C C13C 97(2) . . . 17_656
C1D N1D C1D C2D -1.9(14) 20 . . .
In2 N1D C1D C2D -179(3) . . . .
N1D C1D C2D C3D 2(2) . . . .
C1D C2D C3D C2D -3(3) . . . 20
C1D C2D C3D C4D 175(2) . . . .
C2D C3D C4D C5D 158.0(16) . . . .
C2D C3D C4D C5D -24.5(18) 20 . . .
C2D C3D C4D C9D -30.8(17) . . . .
C2D C3D C4D C9D 146.7(16) 20 . . .
C2D C3D C4D C9D -146.7(16) . . . 20
C2D C3D C4D C9D 30.8(17) 20 . . 20
C9D C4D C5D C6D 1.7(18) . . . .
C9D C4D C5D C6D 73.5(13) 20 . . .
C3D C4D C5D C6D 172.5(14) . . . .
C4D C5D C6D C7D 1.8(14) . . . .
C5D C6D C7D C8D -2(3) . . . .
C5D C6D C7D C10D -177.8(10) . . . .
C6D C7D C8D C9D -1(4) . . . .
C10D C7D C8D C9D 175(2) . . . .
C7D C8D C9D C4D 5(4) . . . .
C5D C4D C9D C8D -5(3) . . . .
C9D C4D C9D C8D -51(3) 20 . . .
C3D C4D C9D C8D -176(2) . . . .
C6D C7D C10D C15D 61(3) . . . .
C8D C7D C10D C15D -115(3) . . . .
C6D C7D C10D C11D -118(2) . . . .
C8D C7D C10D C11D 65(2) . . . .
C15D C10D C11D C12D 3(3) . . . .
C7D C10D C11D C12D -178(2) . . . .
C10D C11D C12D C13D -3(4) . . . .
C11D C12D C13D C14D 2(5) . . . .
C11D C12D C13D N2D -179(2) . . . .
C12D C13D C14D C15D 0(5) . . . .
N2D C13D C14D C15D -179(3) . . . .
C11D C10D C15D C14D -1(4) . . . .
C7D C10D C15D C14D 180(3) . . . .
C13D C14D C15D C10D 0(5) . . . .
C12D C13D N2D C13D 133(3) . . . 12
C14D C13D N2D C13D -48(4) . . . 12
C12D C13D N2D C13D -24(4) . . . 11
C14D C13D N2D C13D 154(3) . . . 11
